data_8105119
loop_
_publ_author_name
'Han, Weiwei'

_publ_section_title
;
 The crystal structure of
 5-(benzofuran-2-carbonyl)-N-cyclohexyl-5,6-dihydrophenanthridine-6-carboxamide,
 C29H26N2O3
;
_journal_issue 2
_journal_name_full 'Zeitschrift f\"ur Kristallographie - New Crystal Structures'
_journal_page_first 395
_journal_page_last 396
_journal_paper_doi 10.1515/ncrs-2019-0693
_journal_volume 235
_journal_year 2020
_chemical_formula_moiety 'C29 H26 N2 O3'
_chemical_formula_sum 'C29 H26 N2 O3'
_chemical_formula_weight 450.52
_space_group_crystal_system triclinic
_space_group_IT_number 2
_space_group_name_Hall '-P 1'
_space_group_name_H-M_alt 'P -1'
_atom_sites_solution_hydrogens geom
_cell_angle_alpha 83.747(3)
_cell_angle_beta 85.810(2)
_cell_angle_gamma 71.445(2)
_cell_formula_units_Z 2
_cell_length_a 9.6533(8)
_cell_length_b 11.3185(9)
_cell_length_c 11.4469(10)
_cell_measurement_reflns_used 6112
_cell_measurement_temperature 296(2)
_cell_measurement_theta_max 27.4
_cell_measurement_theta_min 3.2
_cell_volume 1177.65(17)
_computing_cell_refinement 'PROCESS-AUTO  (Rigaku,2006) [8]'
_computing_data_collection 'PROCESS-AUTO  (Rigaku,2006) [8]'
_computing_data_reduction 'CrystalStructure (Rigaku,2007) [9]'
_computing_molecular_graphics 'Olex2 (Dolomanov et al., 2009) [10]'
_computing_publication_material 'Olex2 (Dolomanov et al., 2009) [10]'
_computing_structure_refinement 'ShelXL (Sheldrick, 2015) [11]'
_diffrn_ambient_temperature 296.15
_diffrn_detector_area_resol_mean 10.00
_diffrn_measured_fraction_theta_full 0.997
_diffrn_measured_fraction_theta_max 0.996
_diffrn_measurement_device_type 'Rigaku RAXIS-RAPID/ZJUG'
_diffrn_radiation_type MoK\a
_diffrn_radiation_wavelength 0.71069
_diffrn_reflns_av_R_equivalents 0.0300
_diffrn_reflns_av_unetI/netI 0.0472
_diffrn_reflns_Laue_measured_fraction_full 0.997
_diffrn_reflns_Laue_measured_fraction_max 0.996
_diffrn_reflns_limit_h_max 11
_diffrn_reflns_limit_h_min -10
_diffrn_reflns_limit_k_max 13
_diffrn_reflns_limit_k_min -13
_diffrn_reflns_limit_l_max 14
_diffrn_reflns_limit_l_min -14
_diffrn_reflns_number 10225
_diffrn_reflns_point_group_measured_fraction_full 0.997
_diffrn_reflns_point_group_measured_fraction_max 0.996
_diffrn_reflns_theta_full 25.240
_diffrn_reflns_theta_max 25.998
_diffrn_reflns_theta_min 3.177
_diffrn_source 'rolling anode'
_exptl_absorpt_coefficient_mu 0.083
_exptl_absorpt_correction_T_max 0.9885
_exptl_absorpt_correction_T_min 0.9522
_exptl_absorpt_correction_type multi-scan
_exptl_absorpt_process_details 'Higashi, T. (1995)'
_exptl_crystal_colour yellow
_exptl_crystal_density_diffrn 1.270
_exptl_crystal_description needle
_exptl_crystal_F_000 476
_exptl_crystal_size_max 0.47
_exptl_crystal_size_mid 0.2
_exptl_crystal_size_min 0.14
_refine_diff_density_max 0.238
_refine_diff_density_min -0.232
_refine_diff_density_rms 0.051
_refine_ls_extinction_coef 0.016(3)
_refine_ls_extinction_expression Fc^*^=kFc[1+0.001xFc^2^\l^3^/sin(2\q)]^-1/4^
_refine_ls_extinction_method 'SHELXL-2016/6 (Sheldrick 2016)'
_refine_ls_goodness_of_fit_ref 1.072
_refine_ls_hydrogen_treatment constr
_refine_ls_matrix_type full
_refine_ls_number_parameters 308
_refine_ls_number_reflns 4589
_refine_ls_number_restraints 0
_refine_ls_restrained_S_all 1.072
_refine_ls_R_factor_all 0.1226
_refine_ls_R_factor_gt 0.0462
_refine_ls_shift/su_max 0.000
_refine_ls_shift/su_mean 0.000
_refine_ls_structure_factor_coef Fsqd
_refine_ls_weighting_details 'w=1/[\s^2^(Fo^2^)+(0.0568P)^2^+0.3173P] where P=(Fo^2^+2Fc^2^)/3'
_refine_ls_weighting_scheme calc
_refine_ls_wR_factor_gt 0.1045
_refine_ls_wR_factor_ref 0.1600
_reflns_Friedel_coverage 0.000
_reflns_Friedel_fraction_full .
_reflns_Friedel_fraction_max .
_reflns_number_gt 2289
_reflns_number_total 4589
_reflns_threshold_expression 'I > 2\s(I)'
_cod_data_source_file suppl_ncrs-2019-0693_suppl.cif
_cod_data_source_block 1101146
_cod_database_code 8105119
_shelx_space_group_comment
;
The symmetry employed for this shelxl refinement is uniquely defined
by the following loop, which should always be used as a source of
symmetry information in preference to the above space-group names.
They are only intended as comments.
;
_shelx_estimated_absorpt_t_max 0.989
_shelx_estimated_absorpt_t_min 0.962
_olex2_refinement_description
;
1. Fixed Uiso
 At 1.2 times of:
  All C(H) groups, All C(H,H) groups, All N(H) groups
2.a Ternary CH refined with riding coordinates:
 C1(H1), C15(H15)
2.b Secondary CH2 refined with riding coordinates:
 C16(H16A,H16B), C17(H17A,H17B), C18(H18A,H18B), C19(H19A,H19B), C20(H20A,H20B)
2.c Aromatic/amide H refined with riding coordinates:
 C3(H3), C4(H4), C5(H5), C6(H6), C9(H9), C10(H10), C11(H11), C12(H12),
 C23(H23), C25(H25), C26(H26), C27(H27), C28(H28), N2(H2)
;

loop_
_space_group_symop_operation_xyz
'x, y, z'
'-x, -y, -z'

loop_
_atom_site_label
_atom_site_type_symbol
_atom_site_fract_x
_atom_site_fract_y
_atom_site_fract_z
_atom_site_U_iso_or_equiv
_atom_site_adp_type
_atom_site_occupancy
_atom_site_site_symmetry_order
_atom_site_calc_flag
_atom_site_refinement_flags_posn
_atom_site_refinement_flags_adp
_atom_site_refinement_flags_occupancy
_atom_site_disorder_assembly
_atom_site_disorder_group
C1 C 0.7193(3) 0.3691(2) 0.4273(2) 0.0528(6) Uani 1 1 d . . . . .
H1 H 0.620574 0.397972 0.463464 0.063 Uiso 1 1 calc R . . . .
C2 C 0.7379(3) 0.2449(2) 0.3798(2) 0.0540(6) Uani 1 1 d . . . . .
C3 C 0.6188(3) 0.2226(3) 0.3376(2) 0.0666(8) Uani 1 1 d . . . . .
H3 H 0.528150 0.284316 0.337126 0.080 Uiso 1 1 calc R . . . .
C4 C 0.6342(4) 0.1081(3) 0.2957(3) 0.0761(9) Uani 1 1 d . . . . .
H4 H 0.554542 0.093278 0.266344 0.091 Uiso 1 1 calc R . . . .
C5 C 0.7680(4) 0.0172(3) 0.2982(3) 0.0780(9) Uani 1 1 d . . . . .
H5 H 0.777854 -0.059982 0.271657 0.094 Uiso 1 1 calc R . . . .
C6 C 0.8875(4) 0.0381(2) 0.3390(2) 0.0723(9) Uani 1 1 d . . . . .
H6 H 0.977341 -0.024702 0.339781 0.087 Uiso 1 1 calc R . . . .
C7 C 0.8750(3) 0.1534(2) 0.3795(2) 0.0589(7) Uani 1 1 d . . . . .
C8 C 0.9990(3) 0.1822(2) 0.4235(2) 0.0604(7) Uani 1 1 d . . . . .
C9 C 1.1450(4) 0.1172(3) 0.3950(3) 0.0774(9) Uani 1 1 d . . . . .
H9 H 1.166010 0.050703 0.348473 0.093 Uiso 1 1 calc R . . . .
C10 C 1.2577(4) 0.1496(4) 0.4344(3) 0.0875(10) Uani 1 1 d . . . . .
H10 H 1.353965 0.104071 0.415911 0.105 Uiso 1 1 calc R . . . .
C11 C 1.2283(4) 0.2498(3) 0.5013(3) 0.0824(9) Uani 1 1 d . . . . .
H11 H 1.305134 0.272139 0.526742 0.099 Uiso 1 1 calc R . . . .
C12 C 1.0857(3) 0.3172(3) 0.5309(2) 0.0682(8) Uani 1 1 d . . . . .
H12 H 1.066101 0.385245 0.575148 0.082 Uiso 1 1 calc R . . . .
C13 C 0.9721(3) 0.2818(2) 0.4935(2) 0.0561(7) Uani 1 1 d . . . . .
C14 C 0.7347(3) 0.4714(2) 0.3319(2) 0.0549(7) Uani 1 1 d . . . . .
C15 C 0.5933(3) 0.6434(2) 0.1937(3) 0.0703(8) Uani 1 1 d . . . . .
H15 H 0.689438 0.654453 0.175620 0.084 Uiso 1 1 calc R . . . .
C16 C 0.4903(4) 0.7640(3) 0.2369(3) 0.0906(10) Uani 1 1 d . . . . .
H16A H 0.396789 0.752428 0.261437 0.109 Uiso 1 1 calc R . . . .
H16B H 0.530488 0.784018 0.304572 0.109 Uiso 1 1 calc R . . . .
C17 C 0.4671(5) 0.8720(3) 0.1416(3) 0.1013(12) Uani 1 1 d . . . . .
H17A H 0.397412 0.946568 0.170504 0.122 Uiso 1 1 calc R . . . .
H17B H 0.558879 0.889053 0.122237 0.122 Uiso 1 1 calc R . . . .
C18 C 0.4114(4) 0.8418(3) 0.0332(3) 0.0993(12) Uani 1 1 d . . . . .
H18A H 0.400693 0.910656 -0.027471 0.119 Uiso 1 1 calc R . . . .
H18B H 0.315907 0.831478 0.051086 0.119 Uiso 1 1 calc R . . . .
C19 C 0.5160(5) 0.7224(3) -0.0119(3) 0.1071(13) Uani 1 1 d . . . . .
H19A H 0.475968 0.702483 -0.079744 0.128 Uiso 1 1 calc R . . . .
H19B H 0.608873 0.735241 -0.036371 0.128 Uiso 1 1 calc R . . . .
C20 C 0.5400(4) 0.6144(3) 0.0830(3) 0.0821(9) Uani 1 1 d . . . . .
H20A H 0.448914 0.595889 0.101041 0.099 Uiso 1 1 calc R . . . .
H20B H 0.611192 0.540682 0.054054 0.099 Uiso 1 1 calc R . . . .
C21 C 0.7737(3) 0.4173(2) 0.6149(2) 0.0535(6) Uani 1 1 d . . . . .
C22 C 0.8462(3) 0.3807(2) 0.7271(2) 0.0538(6) Uani 1 1 d . . . . .
C23 C 0.8344(3) 0.4501(2) 0.8174(2) 0.0630(7) Uani 1 1 d . . . . .
H23 H 0.786349 0.535456 0.817775 0.076 Uiso 1 1 calc R . . . .
C24 C 0.9094(3) 0.3686(2) 0.9131(2) 0.0594(7) Uani 1 1 d . . . . .
C25 C 0.9331(4) 0.3802(3) 1.0295(3) 0.0771(9) Uani 1 1 d . . . . .
H25 H 0.897533 0.457302 1.060550 0.093 Uiso 1 1 calc R . . . .
C26 C 1.0098(4) 0.2755(3) 1.0972(3) 0.0866(10) Uani 1 1 d . . . . .
H26 H 1.027877 0.282163 1.174547 0.104 Uiso 1 1 calc R . . . .
C27 C 1.0608(4) 0.1601(3) 1.0523(3) 0.0932(11) Uani 1 1 d . . . . .
H27 H 1.111638 0.090570 1.100647 0.112 Uiso 1 1 calc R . . . .
C28 C 1.0385(4) 0.1451(3) 0.9378(3) 0.0838(10) Uani 1 1 d . . . . .
H28 H 1.072830 0.067549 0.907514 0.101 Uiso 1 1 calc R . . . .
C29 C 0.9625(3) 0.2515(3) 0.8714(2) 0.0616(7) Uani 1 1 d . . . . .
N1 N 0.8233(2) 0.35037(17) 0.51976(17) 0.0524(5) Uani 1 1 d . . . . .
N2 N 0.6093(3) 0.5406(2) 0.2851(2) 0.0734(7) Uani 1 1 d . . . . .
H2 H 0.531434 0.523142 0.310794 0.088 Uiso 1 1 calc R . . . .
O1 O 0.8528(2) 0.48586(17) 0.30337(17) 0.0725(6) Uani 1 1 d . . . . .
O2 O 0.6576(2) 0.50567(15) 0.61117(16) 0.0658(5) Uani 1 1 d . . . . .
O3 O 0.9256(2) 0.25668(15) 0.75639(15) 0.0637(5) Uani 1 1 d . . . . .

loop_
_atom_site_aniso_label
_atom_site_aniso_U_11
_atom_site_aniso_U_22
_atom_site_aniso_U_33
_atom_site_aniso_U_23
_atom_site_aniso_U_13
_atom_site_aniso_U_12
C1 0.0552(16) 0.0504(14) 0.0484(15) -0.0015(11) -0.0101(12) -0.0098(12)
C2 0.0654(18) 0.0490(13) 0.0437(14) 0.0013(11) -0.0028(12) -0.0139(13)
C3 0.076(2) 0.0605(16) 0.0601(18) -0.0079(13) -0.0011(15) -0.0174(14)
C4 0.096(3) 0.0746(19) 0.065(2) -0.0165(16) 0.0053(17) -0.0362(19)
C5 0.114(3) 0.0588(17) 0.0602(19) -0.0141(14) 0.0144(19) -0.0268(19)
C6 0.093(2) 0.0528(16) 0.0562(18) -0.0044(13) 0.0084(16) -0.0043(15)
C7 0.075(2) 0.0522(14) 0.0406(14) -0.0020(11) 0.0033(13) -0.0090(14)
C8 0.0643(19) 0.0587(15) 0.0434(15) 0.0035(12) 0.0022(13) -0.0022(13)
C9 0.071(2) 0.084(2) 0.0554(18) -0.0027(15) 0.0064(16) 0.0028(17)
C10 0.059(2) 0.108(3) 0.070(2) 0.008(2) 0.0092(17) 0.0027(19)
C11 0.061(2) 0.106(2) 0.069(2) 0.0114(19) -0.0045(16) -0.0157(18)
C12 0.067(2) 0.0765(18) 0.0553(17) 0.0066(14) -0.0068(15) -0.0169(15)
C13 0.0557(17) 0.0578(15) 0.0436(15) 0.0054(12) -0.0018(12) -0.0051(13)
C14 0.0628(18) 0.0507(14) 0.0469(15) -0.0030(11) -0.0125(13) -0.0098(13)
C15 0.077(2) 0.0606(16) 0.070(2) 0.0148(14) -0.0182(16) -0.0211(15)
C16 0.123(3) 0.0663(19) 0.077(2) 0.0019(16) -0.030(2) -0.0196(19)
C17 0.136(3) 0.0580(18) 0.104(3) 0.0103(18) -0.036(2) -0.0206(19)
C18 0.123(3) 0.076(2) 0.089(3) 0.0302(19) -0.038(2) -0.023(2)
C19 0.154(4) 0.093(3) 0.068(2) 0.0140(19) -0.026(2) -0.032(2)
C20 0.109(3) 0.0730(19) 0.061(2) -0.0016(15) -0.0191(18) -0.0226(18)
C21 0.0613(17) 0.0493(14) 0.0461(15) -0.0047(11) -0.0041(12) -0.0115(13)
C22 0.0643(17) 0.0509(13) 0.0412(14) -0.0008(11) -0.0042(12) -0.0115(12)
C23 0.075(2) 0.0581(15) 0.0531(17) -0.0126(13) -0.0024(14) -0.0146(14)
C24 0.0703(19) 0.0682(16) 0.0403(15) -0.0064(12) -0.0018(13) -0.0222(14)
C25 0.098(2) 0.088(2) 0.0487(17) -0.0151(15) 0.0013(16) -0.0313(18)
C26 0.103(3) 0.108(3) 0.0458(17) -0.0025(18) -0.0046(17) -0.029(2)
C27 0.109(3) 0.102(3) 0.0474(19) 0.0080(17) -0.0077(18) -0.008(2)
C28 0.107(3) 0.0764(19) 0.0473(17) 0.0007(15) -0.0078(17) -0.0004(18)
C29 0.0750(19) 0.0702(17) 0.0332(14) -0.0010(12) -0.0032(13) -0.0147(14)
N1 0.0559(14) 0.0518(11) 0.0427(12) -0.0037(9) -0.0073(10) -0.0060(10)
N2 0.0694(16) 0.0677(14) 0.0763(17) 0.0263(12) -0.0201(13) -0.0190(12)
O1 0.0694(14) 0.0765(13) 0.0683(13) 0.0115(10) -0.0115(10) -0.0221(11)
O2 0.0687(13) 0.0554(10) 0.0635(13) -0.0089(9) -0.0074(10) -0.0033(9)
O3 0.0826(13) 0.0549(10) 0.0435(11) -0.0044(8) -0.0072(9) -0.0062(9)

loop_
_atom_type_symbol
_atom_type_description
_atom_type_scat_dispersion_real
_atom_type_scat_dispersion_imag
_atom_type_scat_source
C C 0.0033 0.0016 'International Tables Vol C Tables 4.2.6.8 and 6.1.1.4'
H H 0.0000 0.0000 'International Tables Vol C Tables 4.2.6.8 and 6.1.1.4'
N N 0.0061 0.0033 'International Tables Vol C Tables 4.2.6.8 and 6.1.1.4'
O O 0.0106 0.0060 'International Tables Vol C Tables 4.2.6.8 and 6.1.1.4'

loop_
_geom_angle_atom_site_label_1
_geom_angle_atom_site_label_2
_geom_angle_atom_site_label_3
_geom_angle
_geom_angle_site_symmetry_1
_geom_angle_site_symmetry_3
C2 C1 H1 107.6 . .
C2 C1 C14 113.5(2) . .
C14 C1 H1 107.6 . .
N1 C1 H1 107.6 . .
N1 C1 C2 109.36(19) . .
N1 C1 C14 110.8(2) . .
C3 C2 C1 119.8(2) . .
C3 C2 C7 120.4(3) . .
C7 C2 C1 119.8(3) . .
C2 C3 H3 119.9 . .
C2 C3 C4 120.2(3) . .
C4 C3 H3 119.9 . .
C3 C4 H4 120.3 . .
C5 C4 C3 119.4(3) . .
C5 C4 H4 120.3 . .
C4 C5 H5 119.4 . .
C4 C5 C6 121.2(3) . .
C6 C5 H5 119.4 . .
C5 C6 H6 119.8 . .
C5 C6 C7 120.4(3) . .
C7 C6 H6 119.8 . .
C2 C7 C6 118.5(3) . .
C2 C7 C8 118.5(2) . .
C6 C7 C8 123.1(3) . .
C9 C8 C7 123.0(3) . .
C9 C8 C13 117.5(3) . .
C13 C8 C7 119.5(2) . .
C8 C9 H9 119.4 . .
C10 C9 C8 121.3(3) . .
C10 C9 H9 119.4 . .
C9 C10 H10 119.9 . .
C9 C10 C11 120.1(3) . .
C11 C10 H10 119.9 . .
C10 C11 H11 119.7 . .
C10 C11 C12 120.5(3) . .
C12 C11 H11 119.7 . .
C11 C12 H12 120.4 . .
C11 C12 C13 119.1(3) . .
C13 C12 H12 120.4 . .
C8 C13 N1 117.5(3) . .
C12 C13 C8 121.4(3) . .
C12 C13 N1 121.0(2) . .
N2 C14 C1 114.0(2) . .
O1 C14 C1 121.8(2) . .
O1 C14 N2 124.2(2) . .
C16 C15 H15 108.3 . .
C20 C15 H15 108.3 . .
C20 C15 C16 110.9(2) . .
N2 C15 H15 108.3 . .
N2 C15 C16 110.3(2) . .
N2 C15 C20 110.8(2) . .
C15 C16 H16A 109.3 . .
C15 C16 H16B 109.3 . .
H16A C16 H16B 108.0 . .
C17 C16 C15 111.4(3) . .
C17 C16 H16A 109.3 . .
C17 C16 H16B 109.3 . .
C16 C17 H17A 109.5 . .
C16 C17 H17B 109.5 . .
H17A C17 H17B 108.1 . .
C18 C17 C16 110.8(3) . .
C18 C17 H17A 109.5 . .
C18 C17 H17B 109.5 . .
C17 C18 H18A 109.5 . .
C17 C18 H18B 109.5 . .
C17 C18 C19 110.8(3) . .
H18A C18 H18B 108.1 . .
C19 C18 H18A 109.5 . .
C19 C18 H18B 109.5 . .
C18 C19 H19A 109.5 . .
C18 C19 H19B 109.5 . .
H19A C19 H19B 108.1 . .
C20 C19 C18 110.6(3) . .
C20 C19 H19A 109.5 . .
C20 C19 H19B 109.5 . .
C15 C20 C19 111.9(3) . .
C15 C20 H20A 109.2 . .
C15 C20 H20B 109.2 . .
C19 C20 H20A 109.2 . .
C19 C20 H20B 109.2 . .
H20A C20 H20B 107.9 . .
N1 C21 C22 121.7(2) . .
O2 C21 C22 117.8(2) . .
O2 C21 N1 120.2(2) . .
C23 C22 C21 128.4(2) . .
C23 C22 O3 111.2(2) . .
O3 C22 C21 119.9(2) . .
C22 C23 H23 126.3 . .
C22 C23 C24 107.5(2) . .
C24 C23 H23 126.3 . .
C25 C24 C23 136.1(3) . .
C29 C24 C23 105.2(2) . .
C29 C24 C25 118.6(3) . .
C24 C25 H25 120.7 . .
C26 C25 C24 118.6(3) . .
C26 C25 H25 120.7 . .
C25 C26 H26 119.5 . .
C25 C26 C27 121.0(3) . .
C27 C26 H26 119.5 . .
C26 C27 H27 119.0 . .
C28 C27 C26 121.9(3) . .
C28 C27 H27 119.0 . .
C27 C28 H28 122.0 . .
C29 C28 C27 116.0(3) . .
C29 C28 H28 122.0 . .
C28 C29 C24 123.8(3) . .
C28 C29 O3 125.4(3) . .
O3 C29 C24 110.8(2) . .
C13 N1 C1 117.1(2) . .
C21 N1 C1 116.5(2) . .
C21 N1 C13 125.5(2) . .
C14 N2 C15 125.1(2) . .
C14 N2 H2 117.4 . .
C15 N2 H2 117.4 . .
C29 O3 C22 105.26(19) . .

loop_
_geom_bond_atom_site_label_1
_geom_bond_atom_site_label_2
_geom_bond_distance
_geom_bond_site_symmetry_2
C1 H1 0.9800 .
C1 C2 1.515(3) .
C1 C14 1.539(3) .
C1 N1 1.464(3) .
C2 C3 1.382(4) .
C2 C7 1.398(4) .
C3 H3 0.9300 .
C3 C4 1.390(4) .
C4 H4 0.9300 .
C4 C5 1.371(4) .
C5 H5 0.9300 .
C5 C6 1.373(4) .
C6 H6 0.9300 .
C6 C7 1.398(4) .
C7 C8 1.471(4) .
C8 C9 1.399(4) .
C8 C13 1.401(4) .
C9 H9 0.9300 .
C9 C10 1.372(5) .
C10 H10 0.9300 .
C10 C11 1.381(5) .
C11 H11 0.9300 .
C11 C12 1.382(4) .
C12 H12 0.9300 .
C12 C13 1.389(4) .
C13 N1 1.427(3) .
C14 N2 1.329(3) .
C14 O1 1.219(3) .
C15 H15 0.9800 .
C15 C16 1.519(4) .
C15 C20 1.506(4) .
C15 N2 1.455(3) .
C16 H16A 0.9700 .
C16 H16B 0.9700 .
C16 C17 1.518(4) .
C17 H17A 0.9700 .
C17 H17B 0.9700 .
C17 C18 1.502(5) .
C18 H18A 0.9700 .
C18 H18B 0.9700 .
C18 C19 1.523(5) .
C19 H19A 0.9700 .
C19 H19B 0.9700 .
C19 C20 1.515(4) .
C20 H20A 0.9700 .
C20 H20B 0.9700 .
C21 C22 1.463(3) .
C21 N1 1.365(3) .
C21 O2 1.242(3) .
C22 C23 1.342(3) .
C22 O3 1.386(3) .
C23 H23 0.9300 .
C23 C24 1.429(4) .
C24 C25 1.396(4) .
C24 C29 1.385(4) .
C25 H25 0.9300 .
C25 C26 1.370(4) .
C26 H26 0.9300 .
C26 C27 1.383(4) .
C27 H27 0.9300 .
C27 C28 1.381(4) .
C28 H28 0.9300 .
C28 C29 1.374(4) .
C29 O3 1.378(3) .
N2 H2 0.8600 .

loop_
_geom_hbond_atom_site_label_D
_geom_hbond_atom_site_label_H
_geom_hbond_atom_site_label_A
_geom_hbond_distance_DH
_geom_hbond_distance_HA
_geom_hbond_distance_DA
_geom_hbond_angle_DHA
_geom_hbond_site_symmetry_A
N2 H2 O2 0.86 2.08 2.932(3) 173.2 2_666

loop_
_geom_torsion_atom_site_label_1
_geom_torsion_atom_site_label_2
_geom_torsion_atom_site_label_3
_geom_torsion_atom_site_label_4
_geom_torsion
_geom_torsion_site_symmetry_1
_geom_torsion_site_symmetry_2
_geom_torsion_site_symmetry_3
_geom_torsion_site_symmetry_4
C1 C2 C3 C4 -178.8(2) . . . .
C1 C2 C7 C6 177.7(2) . . . .
C1 C2 C7 C8 -1.4(3) . . . .
C1 C14 N2 C15 179.8(2) . . . .
C2 C1 C14 N2 91.2(3) . . . .
C2 C1 C14 O1 -88.8(3) . . . .
C2 C1 N1 C13 49.4(3) . . . .
C2 C1 N1 C21 -141.1(2) . . . .
C2 C3 C4 C5 0.8(4) . . . .
C2 C7 C8 C9 -159.6(2) . . . .
C2 C7 C8 C13 17.9(3) . . . .
C3 C2 C7 C6 -1.9(4) . . . .
C3 C2 C7 C8 179.0(2) . . . .
C3 C4 C5 C6 -1.3(4) . . . .
C4 C5 C6 C7 0.1(4) . . . .
C5 C6 C7 C2 1.5(4) . . . .
C5 C6 C7 C8 -179.5(2) . . . .
C6 C7 C8 C9 21.3(4) . . . .
C6 C7 C8 C13 -161.1(2) . . . .
C7 C2 C3 C4 0.8(4) . . . .
C7 C8 C9 C10 177.7(3) . . . .
C7 C8 C13 C12 -176.0(2) . . . .
C7 C8 C13 N1 0.6(3) . . . .
C8 C9 C10 C11 -1.4(5) . . . .
C8 C13 N1 C1 -36.0(3) . . . .
C8 C13 N1 C21 155.5(2) . . . .
C9 C8 C13 C12 1.7(4) . . . .
C9 C8 C13 N1 178.2(2) . . . .
C9 C10 C11 C12 1.0(5) . . . .
C10 C11 C12 C13 0.8(4) . . . .
C11 C12 C13 C8 -2.2(4) . . . .
C11 C12 C13 N1 -178.6(2) . . . .
C12 C13 N1 C1 140.5(2) . . . .
C12 C13 N1 C21 -28.0(3) . . . .
C13 C8 C9 C10 0.1(4) . . . .
C14 C1 C2 C3 -86.4(3) . . . .
C14 C1 C2 C7 93.9(3) . . . .
C14 C1 N1 C13 -76.5(3) . . . .
C14 C1 N1 C21 93.1(3) . . . .
C15 C16 C17 C18 56.4(4) . . . .
C16 C15 C20 C19 54.6(4) . . . .
C16 C15 N2 C14 -120.6(3) . . . .
C16 C17 C18 C19 -57.1(4) . . . .
C17 C18 C19 C20 56.6(4) . . . .
C18 C19 C20 C15 -55.6(4) . . . .
C20 C15 C16 C17 -54.8(4) . . . .
C20 C15 N2 C14 116.3(3) . . . .
C21 C22 C23 C24 172.0(2) . . . .
C21 C22 O3 C29 -172.4(2) . . . .
C22 C21 N1 C1 160.6(2) . . . .
C22 C21 N1 C13 -30.9(4) . . . .
C22 C23 C24 C25 -177.3(3) . . . .
C22 C23 C24 C29 -0.2(3) . . . .
C23 C22 O3 C29 0.5(3) . . . .
C23 C24 C25 C26 177.8(3) . . . .
C23 C24 C29 C28 -178.2(3) . . . .
C23 C24 C29 O3 0.5(3) . . . .
C24 C25 C26 C27 -1.1(5) . . . .
C24 C29 O3 C22 -0.6(3) . . . .
C25 C24 C29 C28 -0.4(5) . . . .
C25 C24 C29 O3 178.2(2) . . . .
C25 C26 C27 C28 0.7(6) . . . .
C26 C27 C28 C29 -0.1(5) . . . .
C27 C28 C29 C24 0.0(5) . . . .
C27 C28 C29 O3 -178.5(3) . . . .
C28 C29 O3 C22 178.0(3) . . . .
C29 C24 C25 C26 1.0(4) . . . .
N1 C1 C2 C3 149.2(2) . . . .
N1 C1 C2 C7 -30.4(3) . . . .
N1 C1 C14 N2 -145.3(2) . . . .
N1 C1 C14 O1 34.7(3) . . . .
N1 C21 C22 C23 162.3(3) . . . .
N1 C21 C22 O3 -26.1(4) . . . .
N2 C15 C16 C17 -177.9(3) . . . .
N2 C15 C20 C19 177.5(3) . . . .
O1 C14 N2 C15 -0.2(5) . . . .
O2 C21 C22 C23 -23.6(4) . . . .
O2 C21 C22 O3 148.0(2) . . . .
O2 C21 N1 C1 -13.4(3) . . . .
O2 C21 N1 C13 155.1(2) . . . .
O3 C22 C23 C24 -0.2(3) . . . .
